data_2233837
loop_
_publ_author_name
'Fun, Hoong-Kun'
'Quah, Ching Kheng'
'Attia, Mohamed I.'
'Almutairi, Maha S.'
'Ghoneim, Soraya W.'

_publ_section_title
;
 (<i>E</i>)-<i>N</i>-[3-(Imidazol-1-yl)-1-phenylpropylidene]hydroxylamine
;
_journal_coeditor_code HB6619
_journal_issue 3
_journal_name_full 'Acta Crystallographica Section E'
_journal_page_first o627
_journal_paper_doi 10.1107/S1600536812004266
_journal_volume 68
_journal_year 2012
_chemical_formula_iupac 'C12 H13 N3 O'
_chemical_formula_moiety 'C12 H13 N3 O'
_chemical_formula_sum 'C12 H13 N3 O'
_chemical_formula_weight 215.25
_chemical_name_systematic
;
(<i>E</i>)-<i>N</i>-[3-(Imidazol-1-yl)-1-phenylpropylidene]hydroxylamine
;
_space_group_IT_number 14
_symmetry_cell_setting monoclinic
_symmetry_space_group_name_Hall '-P 2ybc'
_symmetry_space_group_name_H-M 'P 1 21/c 1'
_atom_sites_solution_hydrogens geom
_atom_sites_solution_primary direct
_atom_sites_solution_secondary difmap
_audit_creation_method SHELXL-97
_cell_angle_alpha 90.00
_cell_angle_beta 93.0580(10)
_cell_angle_gamma 90.00
_cell_formula_units_Z 4
_cell_length_a 8.09900(10)
_cell_length_b 14.0513(2)
_cell_length_c 9.9771(2)
_cell_measurement_reflns_used 5276
_cell_measurement_temperature 100.0(10)
_cell_measurement_theta_max 30.07
_cell_measurement_theta_min 2.51
_cell_volume 1133.79(3)
_computing_cell_refinement 'SAINT (Bruker, 2009)'
_computing_data_collection 'APEX2 (Bruker, 2009)'
_computing_data_reduction 'SAINT (Bruker, 2009)'
_computing_molecular_graphics 'SHELXTL (Sheldrick, 2008)'
_computing_publication_material 'SHELXTL (Sheldrick, 2008) and PLATON (Spek, 2009)'
_computing_structure_refinement 'SHELXTL (Sheldrick, 2008)'
_computing_structure_solution 'SHELXTL (Sheldrick, 2008)'
_diffrn_ambient_temperature 100
_diffrn_measured_fraction_theta_full 0.983
_diffrn_measured_fraction_theta_max 0.983
_diffrn_measurement_device_type 'Bruker SMART APEXII CCD'
_diffrn_measurement_method '\f and \w scans'
_diffrn_radiation_monochromator graphite
_diffrn_radiation_source 'fine-focus sealed tube'
_diffrn_radiation_type MoK\a
_diffrn_radiation_wavelength 0.71073
_diffrn_reflns_av_R_equivalents 0.0264
_diffrn_reflns_av_sigmaI/netI 0.0389
_diffrn_reflns_limit_h_max 11
_diffrn_reflns_limit_h_min -9
_diffrn_reflns_limit_k_max 19
_diffrn_reflns_limit_k_min -18
_diffrn_reflns_limit_l_max 14
_diffrn_reflns_limit_l_min -14
_diffrn_reflns_number 12642
_diffrn_reflns_theta_full 30.15
_diffrn_reflns_theta_max 30.15
_diffrn_reflns_theta_min 2.51
_diffrn_standards_number 0
_exptl_absorpt_coefficient_mu 0.084
_exptl_absorpt_correction_T_max 0.9907
_exptl_absorpt_correction_T_min 0.9716
_exptl_absorpt_correction_type multi-scan
_exptl_absorpt_process_details '(<i>SADABS</i>; Bruker, 2009)'
_exptl_crystal_colour colourless
_exptl_crystal_density_diffrn 1.261
_exptl_crystal_density_method 'not measured'
_exptl_crystal_description block
_exptl_crystal_F_000 456
_exptl_crystal_size_max 0.346
_exptl_crystal_size_mid 0.18
_exptl_crystal_size_min 0.112
_refine_diff_density_max 0.362
_refine_diff_density_min -0.285
_refine_ls_extinction_method none
_refine_ls_goodness_of_fit_ref 1.134
_refine_ls_hydrogen_treatment mixed
_refine_ls_matrix_type full
_refine_ls_number_parameters 149
_refine_ls_number_reflns 3300
_refine_ls_number_restraints 0
_refine_ls_restrained_S_all 1.134
_refine_ls_R_factor_all 0.0838
_refine_ls_R_factor_gt 0.0648
_refine_ls_shift/su_max 0.001
_refine_ls_shift/su_mean 0.001
_refine_ls_structure_factor_coef Fsqd
_refine_ls_weighting_details 'calc w=1/[\s^2^(Fo^2^)+(0.0228P)^2^+1.5032P] where P=(Fo^2^+2Fc^2^)/3'
_refine_ls_weighting_scheme calc
_refine_ls_wR_factor_gt 0.1303
_refine_ls_wR_factor_ref 0.1380
_reflns_number_gt 2653
_reflns_number_total 3300
_reflns_threshold_expression I>2\s(I)
_cod_data_source_file hb6619.cif
_cod_data_source_block I
_cod_original_sg_symbol_H-M 'P 21/c'
_cod_database_code 2233837
_cod_database_fobs_code 2233837

loop_
_symmetry_equiv_pos_as_xyz
'x, y, z'
'-x, y+1/2, -z+1/2'
'-x, -y, -z'
'x, -y-1/2, z-1/2'

loop_
_atom_site_type_symbol
_atom_site_label
_atom_site_fract_x
_atom_site_fract_y
_atom_site_fract_z
_atom_site_U_iso_or_equiv
_atom_site_adp_type
_atom_site_calc_flag
_atom_site_refinement_flags
_atom_site_occupancy
_atom_site_symmetry_multiplicity
O O1 0.35159(18) 1.05298(10) 0.16643(14) 0.0222(3) Uani d . 1 1
N N1 0.2389(2) 1.00261(11) 0.24156(16) 0.0190(3) Uani d . 1 1
N N2 0.37457(19) 0.78810(11) 0.03621(15) 0.0155(3) Uani d . 1 1
N N3 0.4790(2) 0.66854(12) 0.15734(17) 0.0242(4) Uani d . 1 1
C C1 -0.0041(2) 0.79271(13) 0.20420(18) 0.0185(4) Uani d . 1 1
H H1A 0.0470 0.7650 0.1301 0.022 Uiso calc R 1 1
C C2 -0.1123(2) 0.73889(14) 0.27705(19) 0.0212(4) Uani d . 1 1
H H2A -0.1339 0.6745 0.2529 0.025 Uiso calc R 1 1
C C3 -0.1888(2) 0.77890(14) 0.38485(19) 0.0223(4) Uani d . 1 1
H H3A -0.2612 0.7417 0.4354 0.027 Uiso calc R 1 1
C C4 -0.1592(2) 0.87348(14) 0.41854(19) 0.0215(4) Uani d . 1 1
H H4A -0.2131 0.9014 0.4911 0.026 Uiso calc R 1 1
C C5 -0.0509(2) 0.92730(14) 0.34644(19) 0.0195(4) Uani d . 1 1
H H5A -0.0313 0.9920 0.3700 0.023 Uiso calc R 1 1
C C6 0.0299(2) 0.88731(13) 0.23934(18) 0.0154(3) Uani d . 1 1
C C7 0.1555(2) 0.94228(12) 0.16866(17) 0.0144(3) Uani d . 1 1
C C8 0.1779(2) 0.92702(13) 0.02083(18) 0.0164(4) Uani d . 1 1
H H8A 0.1631 0.9888 -0.0259 0.020 Uiso calc R 1 1
H H8B 0.0896 0.8838 -0.0150 0.020 Uiso calc R 1 1
C C9 0.3457(2) 0.88532(13) -0.01285(18) 0.0177(4) Uani d . 1 1
H H9A 0.3536 0.8858 -0.1115 0.021 Uiso calc R 1 1
H H9B 0.4344 0.9270 0.0261 0.021 Uiso calc R 1 1
C C10 0.4732(2) 0.76180(14) 0.14318(19) 0.0197(4) Uani d . 1 1
H H10A 0.5315 0.8053 0.2013 0.024 Uiso calc R 1 1
C C11 0.3783(3) 0.63328(14) 0.0532(2) 0.0256(4) Uani d . 1 1
H H11A 0.3577 0.5677 0.0365 0.031 Uiso calc R 1 1
C C12 0.3129(3) 0.70599(14) -0.0221(2) 0.0233(4) Uani d . 1 1
H H12A 0.2396 0.7011 -0.0994 0.028 Uiso calc R 1 1
H H1O1 0.403(3) 1.0915(19) 0.227(3) 0.037(7) Uiso d . 1 1

loop_
_atom_site_aniso_label
_atom_site_aniso_U_11
_atom_site_aniso_U_22
_atom_site_aniso_U_33
_atom_site_aniso_U_12
_atom_site_aniso_U_13
_atom_site_aniso_U_23
O1 0.0233(7) 0.0180(7) 0.0258(7) -0.0076(6) 0.0066(6) -0.0048(6)
N1 0.0181(8) 0.0159(7) 0.0232(8) -0.0006(6) 0.0033(6) -0.0019(6)
N2 0.0154(7) 0.0140(7) 0.0169(7) 0.0004(6) 0.0004(6) -0.0012(6)
N3 0.0239(9) 0.0225(9) 0.0261(9) 0.0041(7) 0.0016(7) 0.0042(7)
C1 0.0178(9) 0.0193(9) 0.0181(8) -0.0008(7) -0.0018(7) -0.0015(7)
C2 0.0223(9) 0.0185(9) 0.0221(9) -0.0049(7) -0.0049(7) 0.0010(7)
C3 0.0201(9) 0.0263(10) 0.0204(9) -0.0036(8) 0.0003(7) 0.0064(8)
C4 0.0199(9) 0.0263(10) 0.0185(9) 0.0017(8) 0.0023(7) 0.0015(7)
C5 0.0195(9) 0.0184(9) 0.0205(9) 0.0012(7) -0.0001(7) -0.0014(7)
C6 0.0143(8) 0.0163(8) 0.0149(8) 0.0010(7) -0.0041(6) 0.0017(6)
C7 0.0145(8) 0.0121(8) 0.0163(8) 0.0038(6) -0.0013(6) 0.0021(6)
C8 0.0176(9) 0.0160(8) 0.0152(8) 0.0024(7) -0.0021(7) 0.0029(6)
C9 0.0205(9) 0.0148(8) 0.0179(8) 0.0014(7) 0.0030(7) 0.0021(7)
C10 0.0207(9) 0.0190(9) 0.0191(9) 0.0026(7) -0.0017(7) -0.0009(7)
C11 0.0258(10) 0.0177(9) 0.0338(11) -0.0002(8) 0.0057(9) -0.0026(8)
C12 0.0252(10) 0.0197(9) 0.0244(9) -0.0019(8) -0.0044(8) -0.0043(8)

loop_
_atom_type_symbol
_atom_type_description
_atom_type_scat_dispersion_real
_atom_type_scat_dispersion_imag
_atom_type_scat_source
C C 0.0033 0.0016 'International Tables Vol C Tables 4.2.6.8 and 6.1.1.4'
H H 0.0000 0.0000 'International Tables Vol C Tables 4.2.6.8 and 6.1.1.4'
N N 0.0061 0.0033 'International Tables Vol C Tables 4.2.6.8 and 6.1.1.4'
O O 0.0106 0.0060 'International Tables Vol C Tables 4.2.6.8 and 6.1.1.4'

loop_
_geom_angle_atom_site_label_1
_geom_angle_atom_site_label_2
_geom_angle_atom_site_label_3
_geom_angle
N1 O1 H1O1 103.3(17)
C7 N1 O1 111.57(15)
C10 N2 C12 106.95(16)
C10 N2 C9 126.60(15)
C12 N2 C9 126.38(16)
C10 N3 C11 105.09(17)
C2 C1 C6 120.45(18)
C2 C1 H1A 119.8
C6 C1 H1A 119.8
C3 C2 C1 120.27(18)
C3 C2 H2A 119.9
C1 C2 H2A 119.9
C4 C3 C2 119.75(18)
C4 C3 H3A 120.1
C2 C3 H3A 120.1
C5 C4 C3 120.14(18)
C5 C4 H4A 119.9
C3 C4 H4A 119.9
C4 C5 C6 120.72(18)
C4 C5 H5A 119.6
C6 C5 H5A 119.6
C1 C6 C5 118.63(17)
C1 C6 C7 120.40(16)
C5 C6 C7 120.90(16)
N1 C7 C6 115.28(16)
N1 C7 C8 124.02(17)
C6 C7 C8 120.70(15)
C7 C8 C9 114.95(15)
C7 C8 H8A 108.5
C9 C8 H8A 108.5
C7 C8 H8B 108.5
C9 C8 H8B 108.5
H8A C8 H8B 107.5
N2 C9 C8 114.23(15)
N2 C9 H9A 108.7
C8 C9 H9A 108.7
N2 C9 H9B 108.7
C8 C9 H9B 108.7
H9A C9 H9B 107.6
N3 C10 N2 111.89(17)
N3 C10 H10A 124.1
N2 C10 H10A 124.1
C12 C11 N3 110.14(18)
C12 C11 H11A 124.9
N3 C11 H11A 124.9
C11 C12 N2 105.94(17)
C11 C12 H12A 127.0
N2 C12 H12A 127.0

loop_
_geom_bond_atom_site_label_1
_geom_bond_atom_site_label_2
_geom_bond_distance
O1 N1 1.403(2)
O1 H1O1 0.90(3)
N1 C7 1.285(2)
N2 C10 1.350(2)
N2 C12 1.374(2)
N2 C9 1.466(2)
N3 C10 1.319(3)
N3 C11 1.378(3)
C1 C2 1.391(3)
C1 C6 1.398(3)
C1 H1A 0.9500
C2 C3 1.389(3)
C2 H2A 0.9500
C3 C4 1.389(3)
C3 H3A 0.9500
C4 C5 1.388(3)
C4 H4A 0.9500
C5 C6 1.400(3)
C5 H5A 0.9500
C6 C7 1.485(3)
C7 C8 1.511(2)
C8 C9 1.534(3)
C8 H8A 0.9900
C8 H8B 0.9900
C9 H9A 0.9900
C9 H9B 0.9900
C10 H10A 0.9500
C11 C12 1.359(3)
C11 H11A 0.9500
C12 H12A 0.9500

loop_
_geom_hbond_atom_site_label_D
_geom_hbond_atom_site_label_H
_geom_hbond_atom_site_label_A
_geom_hbond_site_symmetry_A
_geom_hbond_distance_DH
_geom_hbond_distance_HA
_geom_hbond_distance_DA
_geom_hbond_angle_DHA
_geom_hbond_publ_flag
O1 H1O1 N3 2_655 0.90(3) 1.82(3) 2.712(2) 176(3) yes
C2 H2A N1 2_545 0.95 2.56 3.477(2) 162 yes
C12 H12A Cg1 4_564 0.95 2.74 3.558(2) 145 yes

loop_
_geom_torsion_atom_site_label_1
_geom_torsion_atom_site_label_2
_geom_torsion_atom_site_label_3
_geom_torsion_atom_site_label_4
_geom_torsion
C6 C1 C2 C3 0.5(3)
C1 C2 C3 C4 1.1(3)
C2 C3 C4 C5 -1.3(3)
C3 C4 C5 C6 -0.1(3)
C2 C1 C6 C5 -1.9(3)
C2 C1 C6 C7 175.03(17)
C4 C5 C6 C1 1.7(3)
C4 C5 C6 C7 -175.24(17)
O1 N1 C7 C6 -178.52(14)
O1 N1 C7 C8 0.6(2)
C1 C6 C7 N1 -145.59(17)
C5 C6 C7 N1 31.3(2)
C1 C6 C7 C8 35.2(2)
C5 C6 C7 C8 -147.91(17)
N1 C7 C8 C9 66.1(2)
C6 C7 C8 C9 -114.85(18)
C10 N2 C9 C8 -104.3(2)
C12 N2 C9 C8 79.3(2)
C7 C8 C9 N2 65.6(2)
C11 N3 C10 N2 0.1(2)
C12 N2 C10 N3 0.0(2)
C9 N2 C10 N3 -176.95(17)
C10 N3 C11 C12 -0.1(2)
N3 C11 C12 N2 0.1(2)
C10 N2 C12 C11 -0.1(2)
C9 N2 C12 C11 176.87(18)

loop_
_cod_related_entry_id
_cod_related_entry_database
_cod_related_entry_code
1 ChemSpider 30657500
